data_7043716
loop_
_publ_author_name
'Ghosh, Pradyut'
'Santra, Saikat'
'Bej, Somnath'
'Nandi, Mandira'
'Mondal, Partha'

_publ_section_title
;
 Syntheses of metallo-pseudorotaxanes, rotaxane and post-synthetically
 functionalized rotaxane: a comprehensive spectroscopic study and dynamic
 properties
;
_journal_name_full 'Dalton Trans.'
_journal_paper_doi 10.1039/C7DT01364G
_journal_year 2017
_chemical_formula_moiety '2(C40 H45 N7 O4 Zn), 1.68(H2 O), 4(Cl O4), 3.33(H2 O)'
_chemical_formula_sum 'C80 H100 Cl4 N14 O29 Zn2'
_chemical_formula_weight 1994.19
_space_group_crystal_system monoclinic
_space_group_IT_number 14
_space_group_name_Hall '-P 2yn'
_space_group_name_H-M_alt 'P 1 21/n 1'
_symmetry_space_group_name_Hall '-P 2yn'
_symmetry_space_group_name_H-M 'P 1 21/n 1'
_atom_sites_solution_hydrogens geom
_audit_creation_date 2017-06-28
_audit_creation_method
;
Olex2 1.2
(compiled 2015.09.30 svn.r3233 for OlexSys, GUI svn.r5103)
;
_audit_update_record
;
2017-07-15 deposited with the CCDC.
2017-07-20 downloaded from the CCDC.
;
_cell_angle_alpha 90
_cell_angle_beta 108.561(5)
_cell_angle_gamma 90
_cell_formula_units_Z 2
_cell_length_a 18.714(5)
_cell_length_b 12.905(5)
_cell_length_c 20.081(5)
_cell_measurement_reflns_used 9893
_cell_measurement_temperature 150(2)
_cell_measurement_theta_max 25.02
_cell_measurement_theta_min 2.59
_cell_volume 4597(2)
_computing_cell_refinement 'SAINT v8.34A (Bruker, 2013)'
_computing_data_collection 'Bruker APEX2'
_computing_data_reduction 'SAINT v8.34A (Bruker, 2013)'
_computing_molecular_graphics 'Olex2 (Dolomanov et al., 2009)'
_computing_publication_material 'Olex2 (Dolomanov et al., 2009)'
_computing_structure_refinement 'XL (Sheldrick, 2008)'
_computing_structure_solution 'SHELXS-97 (Sheldrick 2008)'
_diffrn_ambient_temperature 150.0
_diffrn_measured_fraction_theta_full 1.000
_diffrn_measured_fraction_theta_max 1.000
_diffrn_measurement_device_type 'Bruker APEX-II CCD'
_diffrn_measurement_method '\f and \w scans'
_diffrn_radiation_type MoK\a
_diffrn_radiation_wavelength 0.71069
_diffrn_reflns_av_R_equivalents 0.1669
_diffrn_reflns_av_unetI/netI 0.0852
_diffrn_reflns_Laue_measured_fraction_full 1.000
_diffrn_reflns_Laue_measured_fraction_max 1.000
_diffrn_reflns_limit_h_max 22
_diffrn_reflns_limit_h_min -22
_diffrn_reflns_limit_k_max 15
_diffrn_reflns_limit_k_min -15
_diffrn_reflns_limit_l_max 24
_diffrn_reflns_limit_l_min -24
_diffrn_reflns_number 45297
_diffrn_reflns_point_group_measured_fraction_full 1.000
_diffrn_reflns_point_group_measured_fraction_max 1.000
_diffrn_reflns_theta_full 25.240
_diffrn_reflns_theta_max 25.498
_diffrn_reflns_theta_min 1.296
_diffrn_standards_number 0
_exptl_absorpt_coefficient_mu 0.723
_exptl_absorpt_correction_T_max 0.986
_exptl_absorpt_correction_T_min 0.958
_exptl_absorpt_correction_type empirical
_exptl_absorpt_process_details sadabs
_exptl_crystal_colour colorless
_exptl_crystal_density_diffrn 1.433
_exptl_crystal_description block
_exptl_crystal_F_000 2056
_exptl_crystal_size_max 0.07
_exptl_crystal_size_mid 0.05
_exptl_crystal_size_min 0.02
_refine_diff_density_max 0.649
_refine_diff_density_min -0.664
_refine_diff_density_rms 0.088
_refine_ls_extinction_method none
_refine_ls_goodness_of_fit_ref 1.072
_refine_ls_hydrogen_treatment constr
_refine_ls_matrix_type full
_refine_ls_number_parameters 577
_refine_ls_number_reflns 8571
_refine_ls_number_restraints 0
_refine_ls_restrained_S_all 1.072
_refine_ls_R_factor_all 0.0878
_refine_ls_R_factor_gt 0.0648
_refine_ls_shift/su_max 0.002
_refine_ls_shift/su_mean 0.000
_refine_ls_structure_factor_coef Fsqd
_refine_ls_weighting_details 'w=1/[\s^2^(Fo^2^)+(0.1205P)^2^+0.5749P] where P=(Fo^2^+2Fc^2^)/3'
_refine_ls_weighting_scheme calc
_refine_ls_wR_factor_gt 0.1902
_refine_ls_wR_factor_ref 0.2086
_reflns_Friedel_coverage 0.000
_reflns_number_gt 5988
_reflns_number_total 8571
_reflns_threshold_expression 'I > 2\s(I)'
_cod_data_source_file c7dt01364g2.cif
_cod_data_source_block MC_ZnII_L1
_cod_database_code 7043716
_shelxl_version_number 2014/6
_shelx_space_group_comment
;
The symmetry employed for this shelxl refinement is uniquely defined
by the following loop, which should always be used as a source of
symmetry information in preference to the above space-group names.
They are only intended as comments.
;
_olex2_refinement_description
;
1. Fixed Uiso
 At 1.2 times of:
  All C(H) groups, All C(H,H) groups, All N(H) groups
2. Others
 Sof(O2)=Sof(O4AA)=1-FVAR(1)
 Sof(O0AA)=Sof(O2AA)=FVAR(1)
3.a Ternary CH refined with riding coordinates:
 N2(H), N1(HB), N3(HK)
3.b Secondary CH2 refined with riding coordinates:
 C29(HF,HG), C5(HI,HJ), C0AA(HP,HQ), C30(HS,HT), C33(HU,HV), C43(HX,HY),
 C1(H1AA,H2AA), C18(H5AA,H6AA), C4(H9AA,H0BA), C37(H5BA,H6BA)
3.c Aromatic/amide H refined with riding coordinates:
 N7(HA), C10(HC), C11(HD), C7(HE), C8(HH), C19(HL), C13(HM), N8(HN), C16(HO),
 C22(HR), C20(HW), C14(HZ), C35(H0AA), C28(H3AA), C25(H4AA), C17(H7AA),
 C27(H8AA), C38(H1BA), C40(H2BA), C26(H3BA), C21(H4BA), C39(H7BA)
;
_olex2_submission_special_instructions 'No special instructions were received'

loop_
_space_group_symop_operation_xyz
'x, y, z'
'-x+1/2, y+1/2, -z+1/2'
'-x, -y, -z'
'x-1/2, -y-1/2, z-1/2'

loop_
_atom_site_label
_atom_site_type_symbol
_atom_site_fract_x
_atom_site_fract_y
_atom_site_fract_z
_atom_site_U_iso_or_equiv
_atom_site_adp_type
_atom_site_occupancy
_atom_site_site_symmetry_order
_atom_site_calc_flag
_atom_site_refinement_flags_posn
_atom_site_refinement_flags_adp
_atom_site_refinement_flags_occupancy
_atom_site_disorder_assembly
_atom_site_disorder_group
Zn1 Zn 1.03345(2) 0.00222(3) 0.28682(2) 0.04559(18) Uani 1 1 d . . . . .
Cl1 Cl 0.68488(6) 0.35595(9) 0.11573(6) 0.0661(3) Uani 1 1 d . . . . .
Cl2 Cl 0.21218(8) 0.54003(11) 0.29744(9) 0.0915(5) Uani 1 1 d . . . . .
O3AA O 0.90590(16) 0.4638(2) 0.29492(17) 0.0630(8) Uani 1 1 d . . . . .
N5 N 0.92131(16) 0.0293(2) 0.23834(15) 0.0426(7) Uani 1 1 d . . . . .
O8 O 0.64007(19) 0.4482(3) 0.10352(19) 0.0854(10) Uani 1 1 d . . . . .
O3 O 0.89088(15) 0.2221(3) -0.01167(16) 0.0731(9) Uani 1 1 d . . . . .
C6 C 0.99972(19) 0.1912(3) 0.39512(18) 0.0450(8) Uani 1 1 d . . . . .
N2 N 1.08065(16) 0.0374(2) 0.39418(15) 0.0466(7) Uani 1 1 d . . . . .
H H 1.1248 0.0841 0.3996 0.056 Uiso 1 1 calc R . . . .
N7 N 0.83524(18) 0.5817(3) 0.19104(17) 0.0552(8) Uani 1 1 d . . . . .
HA H 0.8268 0.5150 0.1942 0.066 Uiso 1 1 calc R . . . .
O1AA O 0.91846(16) 0.7114(2) 0.22690(17) 0.0678(8) Uani 1 1 d . . . . .
N1 N 1.03583(18) -0.1570(2) 0.32634(18) 0.0553(8) Uani 1 1 d . . . . .
HB H 0.9848 -0.1890 0.3064 0.066 Uiso 1 1 calc R . . . .
C9 C 0.9414(2) 0.3777(3) 0.33070(19) 0.0490(9) Uani 1 1 d . . . . .
C31 C 0.8992(2) 0.6217(3) 0.2322(2) 0.0514(9) Uani 1 1 d . . . . .
C10 C 0.8942(2) 0.2974(3) 0.3336(2) 0.0529(9) Uani 1 1 d . . . . .
HC H 0.8412 0.3055 0.3135 0.064 Uiso 1 1 calc R . . . .
C23 C 0.9028(2) 0.1224(3) 0.20750(18) 0.0472(8) Uani 1 1 d . . . . .
C11 C 0.9231(2) 0.2061(3) 0.3652(2) 0.0509(9) Uani 1 1 d . . . . .
HD H 0.8896 0.1514 0.3666 0.061 Uiso 1 1 calc R . . . .
C24 C 0.9670(2) 0.1907(3) 0.20943(18) 0.0489(9) Uani 1 1 d . . . . .
C7 C 1.0462(2) 0.2737(3) 0.3929(2) 0.0541(9) Uani 1 1 d . . . . .
HE H 1.0992 0.2661 0.4138 0.065 Uiso 1 1 calc R . . . .
N4 N 1.03481(19) 0.1544(2) 0.24417(16) 0.0515(8) Uani 1 1 d . . . . .
C29 C 0.9495(2) 0.5502(3) 0.2858(2) 0.0581(10) Uani 1 1 d . . . . .
HF H 0.9915 0.5260 0.2698 0.070 Uiso 1 1 calc R . . . .
HG H 0.9710 0.5871 0.3310 0.070 Uiso 1 1 calc R . . . .
C8 C 1.0180(2) 0.3672(3) 0.3612(2) 0.0539(9) Uani 1 1 d . . . . .
HH H 1.0510 0.4229 0.3605 0.065 Uiso 1 1 calc R . . . .
C5 C 1.0303(2) 0.0889(3) 0.4284(2) 0.0522(9) Uani 1 1 d . . . . .
HI H 1.0587 0.1004 0.4786 0.063 Uiso 1 1 calc R . . . .
HJ H 0.9876 0.0421 0.4259 0.063 Uiso 1 1 calc R . . . .
N3 N 1.09745(19) -0.0645(3) 0.23055(19) 0.0599(9) Uani 1 1 d . . . . .
HK H 1.1338 -0.0112 0.2249 0.072 Uiso 1 1 calc R . . . .
O6 O 0.7567(2) 0.3776(3) 0.1634(3) 0.145(2) Uani 1 1 d . . . . .
C19 C 0.8654(2) -0.0376(3) 0.2367(2) 0.0554(10) Uani 1 1 d . . . . .
HL H 0.8779 -0.1040 0.2574 0.067 Uiso 1 1 calc R . . . .
C13 C 0.9327(3) -0.0256(4) 0.0843(3) 0.0683(12) Uani 1 1 d . . . . .
HM H 0.9076 -0.0843 0.0948 0.082 Uiso 1 1 calc R . . . .
N8 N 0.8381(2) 0.4068(4) -0.0502(2) 0.0820(12) Uani 1 1 d . . . . .
HN H 0.8833 0.3921 -0.0214 0.098 Uiso 1 1 calc R . . . .
C16 C 1.0033(2) 0.1415(4) 0.0517(2) 0.0613(11) Uani 1 1 d . . . . .
HO H 1.0283 0.1992 0.0398 0.074 Uiso 1 1 calc R . . . .
C0AA C 1.1098(2) -0.0618(3) 0.4302(2) 0.0592(10) Uani 1 1 d . . . . .
HP H 1.1191 -0.0541 0.4813 0.071 Uiso 1 1 calc R . . . .
HQ H 1.1582 -0.0792 0.4228 0.071 Uiso 1 1 calc R . . . .
C12 C 1.0093(3) -0.0195(4) 0.1114(2) 0.0628(11) Uani 1 1 d . . . . .
C15 C 0.9258(2) 0.1373(4) 0.0269(2) 0.0584(11) Uani 1 1 d . . . . .
O4 O 0.72020(18) 0.3488(4) -0.09919(18) 0.1002(13) Uani 1 1 d . . . . .
C22 C 0.8290(2) 0.1501(4) 0.1760(2) 0.0663(12) Uani 1 1 d . . . . .
HR H 0.8169 0.2160 0.1543 0.080 Uiso 1 1 calc R . . . .
C30 C 0.8102(2) 0.2280(4) -0.0352(3) 0.0751(14) Uani 1 1 d . . . . .
HS H 0.7911 0.2136 0.0045 0.090 Uiso 1 1 calc R . . . .
HT H 0.7891 0.1753 -0.0720 0.090 Uiso 1 1 calc R . . . .
C36 C 0.8135(2) 0.5946(4) -0.0336(3) 0.0716(13) Uani 1 1 d . . . . .
C33 C 0.7783(2) 0.6446(4) 0.1407(3) 0.0716(13) Uani 1 1 d . . . . .
HU H 0.7762 0.7131 0.1622 0.086 Uiso 1 1 calc R . . . .
HV H 0.7286 0.6111 0.1320 0.086 Uiso 1 1 calc R . . . .
C20 C 0.7906(3) -0.0120(4) 0.2055(3) 0.0751(14) Uani 1 1 d . . . . .
HW H 0.7520 -0.0602 0.2049 0.090 Uiso 1 1 calc R . . . .
C43 C 1.0911(3) -0.2167(3) 0.3030(3) 0.0694(12) Uani 1 1 d . . . . .
HX H 1.0638 -0.2646 0.2649 0.083 Uiso 1 1 calc R . . . .
HY H 1.1227 -0.2588 0.3427 0.083 Uiso 1 1 calc R . . . .
C32 C 0.7857(3) 0.3332(4) -0.0639(2) 0.0713(13) Uani 1 1 d . . . . .
C14 C 0.8909(3) 0.0514(4) 0.0420(2) 0.0654(12) Uani 1 1 d . . . . .
HZ H 0.8376 0.0450 0.0232 0.079 Uiso 1 1 calc R . . . .
C34 C 0.7912(2) 0.6616(4) 0.0705(2) 0.0629(11) Uani 1 1 d . . . . .
C35 C 0.8055(2) 0.5805(4) 0.0323(2) 0.0648(11) Uani 1 1 d . . . . .
H0AA H 0.8100 0.5126 0.0515 0.078 Uiso 1 1 calc R . . . .
C1 C 1.0545(3) -0.1473(3) 0.4023(2) 0.0618(11) Uani 1 1 d . . . . .
H1AA H 1.0761 -0.2134 0.4249 0.074 Uiso 1 1 calc R . . . .
H2AA H 1.0080 -0.1332 0.4142 0.074 Uiso 1 1 calc R . . . .
C28 C 1.0961(3) 0.2119(4) 0.2477(2) 0.0683(12) Uani 1 1 d . . . . .
H3AA H 1.1447 0.1867 0.2737 0.082 Uiso 1 1 calc R . . . .
C25 C 0.9574(3) 0.2875(3) 0.1764(2) 0.0696(12) Uani 1 1 d . . . . .
H4AA H 0.9085 0.3134 0.1523 0.084 Uiso 1 1 calc R . . . .
C18 C 1.0542(3) -0.1033(4) 0.1599(3) 0.0758(13) Uani 1 1 d . . . . .
H5AA H 1.0192 -0.1581 0.1647 0.091 Uiso 1 1 calc R . . . .
H6AA H 1.0896 -0.1351 0.1382 0.091 Uiso 1 1 calc R . . . .
O9 O 0.2446(3) 0.4593(6) 0.2761(5) 0.206(4) Uani 1 1 d . . . . .
C17 C 1.0443(3) 0.0662(4) 0.0922(2) 0.0640(11) Uani 1 1 d . . . . .
H7AA H 1.0978 0.0710 0.1080 0.077 Uiso 1 1 calc R . . . .
C27 C 1.0899(4) 0.3059(4) 0.2144(3) 0.0806(15) Uani 1 1 d . . . . .
H8AA H 1.1338 0.3439 0.2156 0.097 Uiso 1 1 calc R . . . .
C4 C 1.1411(3) -0.1471(4) 0.2769(3) 0.0717(12) Uani 1 1 d . . . . .
H9AA H 1.1795 -0.1151 0.3176 0.086 Uiso 1 1 calc R . . . .
H0BA H 1.1677 -0.1890 0.2508 0.086 Uiso 1 1 calc R . . . .
O7 O 0.6509(3) 0.2814(3) 0.1450(3) 0.1410(19) Uani 1 1 d . . . . .
C38 C 0.8061(3) 0.6961(5) -0.0604(3) 0.0869(17) Uani 1 1 d . . . . .
H1BA H 0.8108 0.7090 -0.1054 0.104 Uiso 1 1 calc R . . . .
O10 O 0.2554(3) 0.6308(4) 0.3077(3) 0.1428(19) Uani 1 1 d . . . . .
O11 O 0.1428(3) 0.5539(5) 0.2481(4) 0.191(4) Uani 1 1 d . . . . .
O5 O 0.6942(3) 0.3166(5) 0.0552(2) 0.152(2) Uani 1 1 d . . . . .
C40 C 0.7843(3) 0.7582(4) 0.0427(3) 0.0846(15) Uani 1 1 d . . . . .
H2BA H 0.7737 0.8147 0.0684 0.101 Uiso 1 1 calc R . . . .
C26 C 1.0206(4) 0.3441(4) 0.1798(3) 0.0887(17) Uani 1 1 d . . . . .
H3BA H 1.0157 0.4100 0.1578 0.106 Uiso 1 1 calc R . . . .
C21 C 0.7730(3) 0.0822(5) 0.1761(3) 0.0829(15) Uani 1 1 d . . . . .
H4BA H 0.7217 0.1015 0.1554 0.099 Uiso 1 1 calc R . . . .
C37 C 0.8248(4) 0.5090(5) -0.0797(3) 0.0954(19) Uani 1 1 d . . . . .
H5BA H 0.7797 0.5060 -0.1220 0.115 Uiso 1 1 calc R . . . .
H6BA H 0.8681 0.5279 -0.0955 0.115 Uiso 1 1 calc R . . . .
C39 C 0.7922(4) 0.7758(4) -0.0221(3) 0.100(2) Uani 1 1 d . . . . .
H7BA H 0.7880 0.8443 -0.0403 0.119 Uiso 1 1 calc R . . . .
O12 O 0.1913(8) 0.5278(8) 0.3568(6) 0.277(6) Uani 1 1 d . . . . .
O1 O 0.0000 0.5000 0.0000 0.228(6) Uiso 1 2 d S T P . .
O2 O 0.9996(6) 0.6457(9) 0.1013(6) 0.192(5) Uiso 0.665(11) 1 d . . . A 2
O0AA O 0.9925(7) 0.5679(10) 0.0494(7) 0.106(6) Uiso 0.335(11) 1 d . . . A 1
O2AA O 0.6488(15) 0.0100(17) 0.0139(13) 0.181(10) Uiso 0.335(11) 1 d . . . A 1
O4AA O 0.586(2) -0.069(3) -0.0122(17) 0.452(16) Uiso 0.665(11) 1 d . . . A 2

loop_
_atom_site_aniso_label
_atom_site_aniso_U_11
_atom_site_aniso_U_22
_atom_site_aniso_U_33
_atom_site_aniso_U_23
_atom_site_aniso_U_13
_atom_site_aniso_U_12
Zn1 0.0354(3) 0.0434(3) 0.0551(3) 0.00132(18) 0.0104(2) -0.00016(17)
Cl1 0.0504(6) 0.0655(7) 0.0750(7) -0.0088(5) 0.0097(5) 0.0100(5)
Cl2 0.0641(8) 0.0823(8) 0.1343(12) -0.0491(9) 0.0404(8) -0.0131(7)
O3AA 0.0449(16) 0.0490(14) 0.091(2) 0.0166(15) 0.0151(15) 0.0010(13)
N5 0.0374(16) 0.0397(15) 0.0504(16) -0.0035(13) 0.0136(14) 0.0004(12)
O8 0.069(2) 0.082(2) 0.097(2) 0.005(2) 0.0157(18) 0.0293(19)
O3 0.0392(15) 0.096(2) 0.081(2) 0.0014(18) 0.0140(14) 0.0052(15)
C6 0.0409(19) 0.0456(19) 0.0472(19) -0.0019(16) 0.0125(16) 0.0020(16)
N2 0.0329(16) 0.0445(16) 0.0571(18) -0.0005(14) 0.0068(14) -0.0035(13)
N7 0.0465(19) 0.0500(18) 0.065(2) 0.0060(16) 0.0112(16) -0.0010(15)
O1AA 0.0624(18) 0.0411(15) 0.093(2) 0.0060(14) 0.0146(16) -0.0056(13)
N1 0.0408(17) 0.0428(17) 0.078(2) -0.0005(16) 0.0122(16) -0.0020(14)
C9 0.046(2) 0.045(2) 0.055(2) -0.0017(17) 0.0153(18) 0.0015(17)
C31 0.044(2) 0.051(2) 0.060(2) 0.0009(18) 0.0171(18) 0.0032(17)
C10 0.0341(19) 0.053(2) 0.073(2) 0.0057(19) 0.0188(18) 0.0026(16)
C23 0.050(2) 0.046(2) 0.0466(19) -0.0017(16) 0.0178(17) 0.0061(17)
C11 0.039(2) 0.051(2) 0.065(2) 0.0027(18) 0.0194(18) -0.0058(16)
C24 0.064(3) 0.0389(19) 0.047(2) -0.0028(15) 0.0225(19) 0.0038(17)
C7 0.0365(19) 0.054(2) 0.063(2) -0.0001(19) 0.0045(17) -0.0024(17)
N4 0.054(2) 0.0487(17) 0.0539(18) -0.0040(14) 0.0196(16) -0.0146(15)
C29 0.048(2) 0.052(2) 0.067(2) 0.003(2) 0.0081(19) -0.0065(19)
C8 0.043(2) 0.046(2) 0.067(2) -0.0016(18) 0.0096(19) -0.0064(16)
C5 0.046(2) 0.051(2) 0.059(2) 0.0051(18) 0.0155(18) 0.0004(17)
N3 0.0467(19) 0.056(2) 0.081(2) 0.0013(18) 0.0252(18) 0.0071(15)
O6 0.075(3) 0.079(3) 0.214(5) -0.032(3) -0.047(3) 0.022(2)
C19 0.043(2) 0.048(2) 0.076(3) 0.001(2) 0.022(2) -0.0044(18)
C13 0.070(3) 0.070(3) 0.069(3) -0.019(2) 0.028(3) -0.003(2)
N8 0.057(2) 0.105(3) 0.075(2) 0.012(2) 0.009(2) 0.019(2)
C16 0.046(2) 0.085(3) 0.057(2) -0.011(2) 0.0216(19) -0.005(2)
C0AA 0.048(2) 0.061(3) 0.059(2) 0.008(2) 0.0026(19) 0.0109(19)
C12 0.059(3) 0.074(3) 0.060(2) -0.023(2) 0.025(2) 0.003(2)
C15 0.045(2) 0.078(3) 0.055(2) -0.018(2) 0.0186(19) 0.003(2)
O4 0.0447(18) 0.158(4) 0.089(2) -0.012(2) 0.0090(17) 0.027(2)
C22 0.059(3) 0.062(3) 0.073(3) 0.004(2) 0.015(2) 0.021(2)
C30 0.038(2) 0.104(4) 0.080(3) -0.014(3) 0.013(2) 0.005(2)
C36 0.040(2) 0.086(3) 0.079(3) 0.022(3) 0.003(2) -0.002(2)
C33 0.042(2) 0.073(3) 0.095(3) 0.012(3) 0.014(2) 0.006(2)
C20 0.041(2) 0.080(3) 0.102(4) -0.001(3) 0.021(3) -0.001(2)
C43 0.065(3) 0.052(2) 0.087(3) 0.002(2) 0.018(2) 0.011(2)
C32 0.046(3) 0.105(4) 0.062(3) -0.017(3) 0.015(2) 0.005(3)
C14 0.047(2) 0.083(3) 0.071(3) -0.024(3) 0.025(2) -0.011(2)
C34 0.035(2) 0.070(3) 0.072(3) 0.016(2) 0.0006(19) -0.0089(19)
C35 0.042(2) 0.072(3) 0.073(3) 0.024(2) 0.007(2) 0.005(2)
C1 0.061(3) 0.050(2) 0.072(3) 0.016(2) 0.018(2) 0.0091(19)
C28 0.072(3) 0.072(3) 0.066(3) -0.012(2) 0.029(2) -0.027(2)
C25 0.104(4) 0.047(2) 0.068(3) 0.002(2) 0.042(3) 0.002(2)
C18 0.075(3) 0.069(3) 0.088(3) -0.014(3) 0.032(3) 0.009(2)
O9 0.086(4) 0.181(5) 0.349(10) -0.140(7) 0.065(5) 0.014(4)
C17 0.050(2) 0.088(3) 0.058(2) -0.010(2) 0.021(2) 0.004(2)
C27 0.113(4) 0.064(3) 0.082(3) -0.013(3) 0.055(3) -0.037(3)
C4 0.051(3) 0.073(3) 0.095(3) 0.003(3) 0.028(2) 0.014(2)
O7 0.162(5) 0.078(3) 0.221(6) 0.022(3) 0.114(4) 0.009(3)
C38 0.074(3) 0.093(4) 0.078(3) 0.028(3) 0.002(3) -0.033(3)
O10 0.118(4) 0.115(4) 0.176(5) -0.016(3) 0.019(3) -0.052(3)
O11 0.083(3) 0.134(5) 0.300(9) -0.087(5) -0.016(4) 0.018(3)
O5 0.140(4) 0.211(6) 0.111(3) -0.045(4) 0.045(3) 0.068(4)
C40 0.088(4) 0.066(3) 0.086(3) 0.005(3) 0.008(3) -0.012(3)
C26 0.148(6) 0.046(3) 0.090(4) 0.006(2) 0.063(4) -0.009(3)
C21 0.040(3) 0.091(4) 0.108(4) 0.002(3) 0.011(3) 0.018(2)
C37 0.085(4) 0.115(5) 0.086(4) 0.022(3) 0.026(3) 0.024(3)
C39 0.140(6) 0.061(3) 0.084(4) 0.009(3) 0.017(4) -0.029(3)
O12 0.430(17) 0.222(8) 0.296(11) -0.081(8) 0.279(13) -0.120(10)

loop_
_atom_type_symbol
_atom_type_description
_atom_type_scat_dispersion_real
_atom_type_scat_dispersion_imag
_atom_type_scat_source
C C 0.0033 0.0016 'International Tables Vol C Tables 4.2.6.8 and 6.1.1.4'
H H 0.0000 0.0000 'International Tables Vol C Tables 4.2.6.8 and 6.1.1.4'
Cl Cl 0.1484 0.1585 'International Tables Vol C Tables 4.2.6.8 and 6.1.1.4'
N N 0.0061 0.0033 'International Tables Vol C Tables 4.2.6.8 and 6.1.1.4'
O O 0.0106 0.0060 'International Tables Vol C Tables 4.2.6.8 and 6.1.1.4'
Zn Zn 0.2839 1.4301 'International Tables Vol C Tables 4.2.6.8 and 6.1.1.4'

loop_
_geom_angle_atom_site_label_1
_geom_angle_atom_site_label_2
_geom_angle_atom_site_label_3
_geom_angle
_geom_angle_site_symmetry_1
_geom_angle_site_symmetry_3
N5 Zn1 N2 118.95(12) . .
N5 Zn1 N1 103.41(12) . .
N5 Zn1 N4 78.10(12) . .
N5 Zn1 N3 119.64(13) . .
N2 Zn1 N1 83.00(12) . .
N2 Zn1 N4 99.04(12) . .
N4 Zn1 N1 176.54(12) . .
N3 Zn1 N2 121.37(13) . .
N3 Zn1 N1 81.93(13) . .
N3 Zn1 N4 94.61(13) . .
O6 Cl1 O8 109.4(2) . .
O7 Cl1 O8 109.1(3) . .
O7 Cl1 O6 108.6(4) . .
O5 Cl1 O8 112.8(3) . .
O5 Cl1 O6 108.1(3) . .
O5 Cl1 O7 108.8(4) . .
O9 Cl2 O10 113.4(4) . .
O9 Cl2 O11 106.9(4) . .
O9 Cl2 O12 118.0(7) . .
O11 Cl2 O10 111.5(4) . .
O11 Cl2 O12 100.2(7) . .
O12 Cl2 O10 106.2(5) . .
C9 O3AA C29 119.8(3) . .
C23 N5 Zn1 116.6(2) . .
C23 N5 C19 118.4(3) . .
C19 N5 Zn1 125.0(3) . .
C15 O3 C30 119.2(4) . .
C11 C6 C7 117.1(3) . .
C11 C6 C5 120.6(3) . .
C7 C6 C5 122.2(3) . .
Zn1 N2 H 107.7 . .
C5 N2 Zn1 116.7(2) . .
C5 N2 H 107.7 . .
C0AA N2 Zn1 106.4(2) . .
C0AA N2 H 107.7 . .
C0AA N2 C5 110.4(3) . .
C31 N7 HA 119.0 . .
C31 N7 C33 122.0(3) . .
C33 N7 HA 119.0 . .
Zn1 N1 HB 109.5 . .
C43 N1 Zn1 107.9(2) . .
C43 N1 HB 109.5 . .
C1 N1 Zn1 105.5(2) . .
C1 N1 HB 109.5 . .
C1 N1 C43 114.7(3) . .
O3AA C9 C8 125.0(3) . .
C10 C9 O3AA 114.9(3) . .
C10 C9 C8 120.1(3) . .
N7 C31 C29 116.3(3) . .
O1AA C31 N7 123.2(4) . .
O1AA C31 C29 120.6(4) . .
C9 C10 HC 119.8 . .
C11 C10 C9 120.4(3) . .
C11 C10 HC 119.8 . .
N5 C23 C24 115.5(3) . .
N5 C23 C22 121.3(4) . .
C22 C23 C24 123.2(4) . .
C6 C11 HD 119.2 . .
C10 C11 C6 121.6(3) . .
C10 C11 HD 119.2 . .
N4 C24 C23 115.9(3) . .
N4 C24 C25 121.5(4) . .
C25 C24 C23 122.6(4) . .
C6 C7 HE 118.9 . .
C6 C7 C8 122.1(3) . .
C8 C7 HE 118.9 . .
C24 N4 Zn1 113.8(2) . .
C24 N4 C28 119.3(4) . .
C28 N4 Zn1 126.9(3) . .
O3AA C29 C31 108.6(3) . .
O3AA C29 HF 110.0 . .
O3AA C29 HG 110.0 . .
C31 C29 HF 110.0 . .
C31 C29 HG 110.0 . .
HF C29 HG 108.3 . .
C9 C8 C7 118.7(4) . .
C9 C8 HH 120.7 . .
C7 C8 HH 120.7 . .
C6 C5 HI 108.9 . .
C6 C5 HJ 108.9 . .
N2 C5 C6 113.2(3) . .
N2 C5 HI 108.9 . .
N2 C5 HJ 108.9 . .
HI C5 HJ 107.8 . .
Zn1 N3 HK 107.9 . .
C18 N3 Zn1 115.4(3) . .
C18 N3 HK 107.9 . .
C18 N3 C4 112.6(4) . .
C4 N3 Zn1 104.8(3) . .
C4 N3 HK 107.9 . .
N5 C19 HL 119.2 . .
N5 C19 C20 121.7(4) . .
C20 C19 HL 119.2 . .
C12 C13 HM 119.3 . .
C12 C13 C14 121.5(5) . .
C14 C13 HM 119.3 . .
C32 N8 HN 118.3 . .
C32 N8 C37 123.5(5) . .
C37 N8 HN 118.3 . .
C15 C16 HO 119.2 . .
C17 C16 HO 119.2 . .
C17 C16 C15 121.7(4) . .
N2 C0AA HP 109.5 . .
N2 C0AA HQ 109.5 . .
N2 C0AA C1 110.5(3) . .
HP C0AA HQ 108.1 . .
C1 C0AA HP 109.5 . .
C1 C0AA HQ 109.5 . .
C13 C12 C18 120.8(5) . .
C13 C12 C17 117.4(5) . .
C17 C12 C18 121.9(4) . .
C16 C15 O3 115.4(4) . .
C14 C15 O3 126.3(4) . .
C14 C15 C16 118.3(4) . .
C23 C22 HR 120.3 . .
C21 C22 C23 119.5(4) . .
C21 C22 HR 120.3 . .
O3 C30 HS 109.7 . .
O3 C30 HT 109.7 . .
O3 C30 C32 109.8(4) . .
HS C30 HT 108.2 . .
C32 C30 HS 109.7 . .
C32 C30 HT 109.7 . .
C35 C36 C38 117.4(5) . .
C35 C36 C37 124.8(5) . .
C38 C36 C37 117.8(5) . .
N7 C33 HU 108.5 . .
N7 C33 HV 108.5 . .
N7 C33 C34 115.3(4) . .
HU C33 HV 107.5 . .
C34 C33 HU 108.5 . .
C34 C33 HV 108.5 . .
C19 C20 HW 120.5 . .
C21 C20 C19 119.1(5) . .
C21 C20 HW 120.5 . .
N1 C43 HX 109.2 . .
N1 C43 HY 109.2 . .
N1 C43 C4 112.0(3) . .
HX C43 HY 107.9 . .
C4 C43 HX 109.2 . .
C4 C43 HY 109.2 . .
N8 C32 C30 117.1(4) . .
O4 C32 N8 122.7(5) . .
O4 C32 C30 120.2(5) . .
C13 C14 HZ 119.9 . .
C15 C14 C13 120.2(4) . .
C15 C14 HZ 119.9 . .
C35 C34 C33 121.6(4) . .
C40 C34 C33 119.5(5) . .
C40 C34 C35 118.8(5) . .
C36 C35 H0AA 119.0 . .
C34 C35 C36 122.1(4) . .
C34 C35 H0AA 119.0 . .
N1 C1 C0AA 111.2(3) . .
N1 C1 H1AA 109.4 . .
N1 C1 H2AA 109.4 . .
C0AA C1 H1AA 109.4 . .
C0AA C1 H2AA 109.4 . .
H1AA C1 H2AA 108.0 . .
N4 C28 H3AA 119.3 . .
N4 C28 C27 121.4(5) . .
C27 C28 H3AA 119.3 . .
C24 C25 H4AA 120.9 . .
C26 C25 C24 118.2(5) . .
C26 C25 H4AA 120.9 . .
N3 C18 C12 113.4(4) . .
N3 C18 H5AA 108.9 . .
N3 C18 H6AA 108.9 . .
C12 C18 H5AA 108.9 . .
C12 C18 H6AA 108.9 . .
H5AA C18 H6AA 107.7 . .
C16 C17 C12 120.8(4) . .
C16 C17 H7AA 119.6 . .
C12 C17 H7AA 119.6 . .
C28 C27 H8AA 120.3 . .
C26 C27 C28 119.4(5) . .
C26 C27 H8AA 120.3 . .
N3 C4 C43 111.6(3) . .
N3 C4 H9AA 109.3 . .
N3 C4 H0BA 109.3 . .
C43 C4 H9AA 109.3 . .
C43 C4 H0BA 109.3 . .
H9AA C4 H0BA 108.0 . .
C36 C38 H1BA 119.9 . .
C39 C38 C36 120.1(5) . .
C39 C38 H1BA 119.9 . .
C34 C40 H2BA 119.5 . .
C34 C40 C39 121.1(5) . .
C39 C40 H2BA 119.5 . .
C25 C26 H3BA 120.0 . .
C27 C26 C25 120.0(5) . .
C27 C26 H3BA 120.0 . .
C22 C21 H4BA 120.0 . .
C20 C21 C22 120.0(4) . .
C20 C21 H4BA 120.0 . .
N8 C37 C36 117.5(5) . .
N8 C37 H5BA 107.9 . .
N8 C37 H6BA 107.9 . .
C36 C37 H5BA 107.9 . .
C36 C37 H6BA 107.9 . .
H5BA C37 H6BA 107.2 . .
C38 C39 C40 120.6(5) . .
C38 C39 H7BA 119.7 . .
C40 C39 H7BA 119.7 . .
O0AA O1 O0AA 180.0(11) 3_665 1_455

loop_
_geom_bond_atom_site_label_1
_geom_bond_atom_site_label_2
_geom_bond_distance
_geom_bond_site_symmetry_2
Zn1 N5 2.043(3) .
Zn1 N2 2.103(3) .
Zn1 N1 2.198(3) .
Zn1 N4 2.145(3) .
Zn1 N3 2.077(3) .
Cl1 O8 1.431(3) .
Cl1 O6 1.408(4) .
Cl1 O7 1.383(4) .
Cl1 O5 1.377(4) .
Cl2 O9 1.343(5) .
Cl2 O10 1.401(5) .
Cl2 O11 1.372(6) .
Cl2 O12 1.376(8) .
O3AA C9 1.375(4) .
O3AA C29 1.426(5) .
N5 C23 1.345(5) .
N5 C19 1.348(5) .
O3 C15 1.379(5) .
O3 C30 1.434(5) .
C6 C11 1.380(5) .
C6 C7 1.385(5) .
C6 C5 1.509(5) .
N2 H 1.0000 .
N2 C5 1.487(5) .
N2 C0AA 1.486(5) .
N7 HA 0.8800 .
N7 C31 1.324(5) .
N7 C33 1.459(5) .
O1AA C31 1.226(5) .
N1 HB 1.0000 .
N1 C43 1.480(5) .
N1 C1 1.459(5) .
C9 C10 1.374(5) .
C9 C8 1.374(5) .
C31 C29 1.501(5) .
C10 HC 0.9500 .
C10 C11 1.366(5) .
C23 C24 1.482(5) .
C23 C22 1.370(5) .
C11 HD 0.9500 .
C24 N4 1.324(5) .
C24 C25 1.398(5) .
C7 HE 0.9500 .
C7 C8 1.388(5) .
N4 C28 1.350(5) .
C29 HF 0.9900 .
C29 HG 0.9900 .
C8 HH 0.9500 .
C5 HI 0.9900 .
C5 HJ 0.9900 .
N3 HK 1.0000 .
N3 C18 1.479(6) .
N3 C4 1.478(5) .
C19 HL 0.9500 .
C19 C20 1.381(6) .
C13 HM 0.9500 .
C13 C12 1.365(7) .
C13 C14 1.379(7) .
N8 HN 0.8800 .
N8 C32 1.330(7) .
N8 C37 1.434(7) .
C16 HO 0.9500 .
C16 C15 1.376(6) .
C16 C17 1.341(6) .
C0AA HP 0.9900 .
C0AA HQ 0.9900 .
C0AA C1 1.494(6) .
C12 C18 1.517(7) .
C12 C17 1.401(7) .
C15 C14 1.369(6) .
O4 C32 1.221(5) .
C22 HR 0.9500 .
C22 C21 1.366(7) .
C30 HS 0.9900 .
C30 HT 0.9900 .
C30 C32 1.489(8) .
C36 C35 1.390(7) .
C36 C38 1.406(7) .
C36 C37 1.500(8) .
C33 HU 0.9900 .
C33 HV 0.9900 .
C33 C34 1.520(7) .
C20 HW 0.9500 .
C20 C21 1.346(7) .
C43 HX 0.9900 .
C43 HY 0.9900 .
C43 C4 1.506(6) .
C14 HZ 0.9500 .
C34 C35 1.373(7) .
C34 C40 1.355(6) .
C35 H0AA 0.9500 .
C1 H1AA 0.9900 .
C1 H2AA 0.9900 .
C28 H3AA 0.9500 .
C28 C27 1.372(7) .
C25 H4AA 0.9500 .
C25 C26 1.373(8) .
C18 H5AA 0.9900 .
C18 H6AA 0.9900 .
C17 H7AA 0.9500 .
C27 H8AA 0.9500 .
C27 C26 1.354(8) .
C4 H9AA 0.9900 .
C4 H0BA 0.9900 .
C38 H1BA 0.9500 .
C38 C39 1.357(8) .
C40 H2BA 0.9500 .
C40 C39 1.375(7) .
C26 H3BA 0.9500 .
C21 H4BA 0.9500 .
C37 H5BA 0.9900 .
C37 H6BA 0.9900 .
C39 H7BA 0.9500 .
O1 O0AA 1.364(14) 3_665
O1 O0AA 1.364(14) 1_455
O0AA O1 1.364(14) 1_655

loop_
_geom_torsion_atom_site_label_1
_geom_torsion_atom_site_label_2
_geom_torsion_atom_site_label_3
_geom_torsion_atom_site_label_4
_geom_torsion
Zn1 N5 C23 C24 3.4(4)
Zn1 N5 C23 C22 -177.3(3)
Zn1 N5 C19 C20 177.0(3)
Zn1 N2 C5 C6 -59.4(4)
Zn1 N2 C0AA C1 -43.0(4)
Zn1 N1 C43 C4 14.4(4)
Zn1 N1 C1 C0AA -36.7(4)
Zn1 N4 C28 C27 175.8(3)
Zn1 N3 C18 C12 60.1(5)
Zn1 N3 C4 C43 51.0(4)
O3AA C9 C10 C11 177.3(3)
O3AA C9 C8 C7 -177.1(4)
N5 C23 C24 N4 -3.2(4)
N5 C23 C24 C25 176.4(3)
N5 C23 C22 C21 0.3(6)
N5 C19 C20 C21 0.0(7)
O3 C15 C14 C13 -176.7(4)
O3 C30 C32 N8 -13.6(6)
O3 C30 C32 O4 165.4(4)
C6 C7 C8 C9 -0.3(6)
N2 C0AA C1 N1 55.8(4)
N7 C31 C29 O3AA -18.2(5)
N7 C33 C34 C35 50.5(6)
N7 C33 C34 C40 -133.3(4)
O1AA C31 C29 O3AA 163.2(4)
N1 C43 C4 N3 -44.5(5)
C9 O3AA C29 C31 167.3(3)
C9 C10 C11 C6 0.1(6)
C31 N7 C33 C34 83.8(5)
C10 C9 C8 C7 1.6(6)
C23 N5 C19 C20 -1.3(6)
C23 C24 N4 Zn1 1.5(4)
C23 C24 N4 C28 179.4(3)
C23 C24 C25 C26 -178.5(4)
C23 C22 C21 C20 -1.5(8)
C11 C6 C7 C8 -1.1(6)
C11 C6 C5 N2 119.0(4)
C24 C23 C22 C21 179.5(4)
C24 N4 C28 C27 -1.8(6)
C24 C25 C26 C27 0.0(7)
C7 C6 C11 C10 1.2(6)
C7 C6 C5 N2 -60.9(5)
N4 C24 C25 C26 1.1(6)
N4 C28 C27 C26 2.9(7)
C29 O3AA C9 C10 -177.2(4)
C29 O3AA C9 C8 1.6(6)
C8 C9 C10 C11 -1.6(6)
C5 C6 C11 C10 -178.7(4)
C5 C6 C7 C8 178.8(4)
C5 N2 C0AA C1 84.5(4)
C19 N5 C23 C24 -178.2(3)
C19 N5 C23 C22 1.1(5)
C19 C20 C21 C22 1.4(8)
C13 C12 C18 N3 -119.1(5)
C13 C12 C17 C16 3.4(6)
C16 C15 C14 C13 3.6(6)
C0AA N2 C5 C6 179.0(3)
C12 C13 C14 C15 -0.9(7)
C15 O3 C30 C32 169.8(4)
C15 C16 C17 C12 -0.7(6)
C22 C23 C24 N4 177.5(3)
C22 C23 C24 C25 -2.9(6)
C30 O3 C15 C16 -175.4(4)
C30 O3 C15 C14 4.8(6)
C36 C38 C39 C40 -0.8(9)
C33 N7 C31 O1AA -6.7(6)
C33 N7 C31 C29 174.7(4)
C33 C34 C35 C36 176.6(4)
C33 C34 C40 C39 -177.1(5)
C43 N1 C1 C0AA 81.9(4)
C32 N8 C37 C36 102.5(6)
C14 C13 C12 C18 177.9(4)
C14 C13 C12 C17 -2.6(6)
C34 C40 C39 C38 1.1(9)
C35 C36 C38 C39 0.4(7)
C35 C36 C37 N8 -8.5(8)
C35 C34 C40 C39 -0.8(7)
C1 N1 C43 C4 -102.8(4)
C28 C27 C26 C25 -1.9(7)
C25 C24 N4 Zn1 -178.1(3)
C25 C24 N4 C28 -0.2(5)
C18 N3 C4 C43 -75.1(5)
C18 C12 C17 C16 -177.1(4)
C17 C16 C15 O3 177.4(4)
C17 C16 C15 C14 -2.8(6)
C17 C12 C18 N3 61.4(5)
C4 N3 C18 C12 -179.7(4)
C38 C36 C35 C34 -0.2(6)
C38 C36 C37 N8 175.3(5)
C40 C34 C35 C36 0.4(6)
C37 N8 C32 O4 -5.2(8)
C37 N8 C32 C30 173.8(5)
C37 C36 C35 C34 -176.5(5)
C37 C36 C38 C39 176.9(5)
